data_2208688
loop_
_publ_author_name
'Zhang, Hui'
'Chen, Pu'
'Fang, Liang'

_publ_section_title
;
 Di-\m-oxo-bis[(2,2'-bipyridine)cobalt(III)] bis(perchlorate)
;
_journal_coeditor_code OB2008
_journal_issue 4
_journal_name_full 'Acta Crystallographica Section E'
_journal_page_first m934
_journal_page_last m935
_journal_paper_doi 10.1107/S1600536806011019
_journal_volume 62
_journal_year 2006
_chemical_formula_iupac '[Co2 (C10 H8 N2)2 O2 ](Cl O4)2'
_chemical_formula_moiety 'C20 H16 Co2 N4 O2, 2(Cl O4) '
_chemical_formula_sum 'C20 H16 Cl2 Co2 N4 O10'
_chemical_formula_weight 661.13
_chemical_name_systematic
;
Bis(2,2'-bipyridine)-bis(oxo)dicobalt(III) diperchlorate
;
_space_group_IT_number 12
_symmetry_cell_setting monoclinic
_symmetry_space_group_name_Hall '-C 2y'
_symmetry_space_group_name_H-M 'C 1 2/m 1'
_atom_sites_solution_hydrogens geom
_atom_sites_solution_primary direct
_atom_sites_solution_secondary difmap
_audit_creation_method SHELXL-97
_cell_angle_alpha 90.00
_cell_angle_beta 113.798(6)
_cell_angle_gamma 90.00
_cell_formula_units_Z 2
_cell_length_a 13.646(5)
_cell_length_b 15.289(6)
_cell_length_c 6.309(2)
_cell_measurement_reflns_used 8119
_cell_measurement_temperature 298
_cell_measurement_theta_max 28.37
_cell_measurement_theta_min 2.11
_cell_volume 1204.4(8)
_computing_cell_refinement 'SAINT (Bruker, 1998)'
_computing_data_collection 'SMART (Bruker, 1998)'
_computing_data_reduction SAINT
_computing_molecular_graphics
;
ORTEP-3 (Farrugia, 1997) and DIAMOND (Brandenburg & Berndt, 1999)
;
_computing_publication_material SHELXTL
_computing_structure_refinement SHELXTL
_computing_structure_solution 'SHELXTL (Sheldrick, 1997)'
_diffrn_ambient_temperature 298
_diffrn_measured_fraction_theta_full 1.000
_diffrn_measured_fraction_theta_max 1.000
_diffrn_measurement_device_type 'Bruker Apex CCD diffractometer'
_diffrn_measurement_method '\w scan'
_diffrn_radiation_monochromator graphite
_diffrn_radiation_source 'fine-focus sealed tube'
_diffrn_radiation_type MoK\a
_diffrn_radiation_wavelength 0.71073
_diffrn_reflns_av_R_equivalents 0.0563
_diffrn_reflns_av_sigmaI/netI 0.0423
_diffrn_reflns_limit_h_max 18
_diffrn_reflns_limit_h_min -18
_diffrn_reflns_limit_k_max 20
_diffrn_reflns_limit_k_min -20
_diffrn_reflns_limit_l_max 8
_diffrn_reflns_limit_l_min -8
_diffrn_reflns_number 8119
_diffrn_reflns_theta_full 28.37
_diffrn_reflns_theta_max 28.37
_diffrn_reflns_theta_min 2.11
_diffrn_standards_number 0
_exptl_absorpt_coefficient_mu 1.664
_exptl_absorpt_correction_T_max 0.8784
_exptl_absorpt_correction_T_min 0.6909
_exptl_absorpt_correction_type multi-scan
_exptl_absorpt_process_details '(SADABS; Bruker, 1998)'
_exptl_crystal_colour blue
_exptl_crystal_density_diffrn 1.823
_exptl_crystal_density_method 'not measured'
_exptl_crystal_description block
_exptl_crystal_F_000 664
_exptl_crystal_size_max 0.24
_exptl_crystal_size_mid 0.16
_exptl_crystal_size_min 0.08
_refine_diff_density_max 0.659
_refine_diff_density_min -0.525
_refine_ls_extinction_method none
_refine_ls_goodness_of_fit_ref 1.237
_refine_ls_hydrogen_treatment constr
_refine_ls_matrix_type full
_refine_ls_number_parameters 93
_refine_ls_number_reflns 1567
_refine_ls_number_restraints 0
_refine_ls_restrained_S_all 1.237
_refine_ls_R_factor_all 0.0894
_refine_ls_R_factor_gt 0.0724
_refine_ls_shift/su_max 0.000
_refine_ls_shift/su_mean 0.000
_refine_ls_structure_factor_coef Fsqd
_refine_ls_weighting_details 'calc w=1/[\s^2^(Fo^2^)+(0.0622P)^2^+2.5649P] where P=(Fo^2^+2Fc^2^)/3'
_refine_ls_weighting_scheme calc
_refine_ls_wR_factor_gt 0.1532
_refine_ls_wR_factor_ref 0.1618
_reflns_number_gt 1301
_reflns_number_total 1567
_reflns_threshold_expression >2\s(I)
_cod_data_source_file ob2008.cif
_cod_data_source_block I
_cod_original_sg_symbol_Hall '-C 2y '
_cod_original_sg_symbol_H-M 'C 2/m '
_cod_database_code 2208688
_cod_database_fobs_code 2208688

loop_
_symmetry_equiv_pos_as_xyz
'x, y, z'
'-x, y, -z'
'x+1/2, y+1/2, z'
'-x+1/2, y+1/2, -z'
'-x, -y, -z'
'x, -y, z'
'-x+1/2, -y+1/2, -z'
'x+1/2, -y+1/2, z'

loop_
_atom_site_type_symbol
_atom_site_label
_atom_site_fract_x
_atom_site_fract_y
_atom_site_fract_z
_atom_site_U_iso_or_equiv
_atom_site_adp_type
_atom_site_calc_flag
_atom_site_refinement_flags
_atom_site_occupancy
Co Co1 0.5000 0.40587(5) 1.0000 0.0367(3) Uani d S 1
Cl Cl1 0.25142(15) 0.0000 0.9369(3) 0.0506(5) Uani d S 1
O O1 0.5469(5) 0.5000 1.2227(9) 0.0583(14) Uani d S 1
O O2 0.3624(5) 0.0000 1.0917(10) 0.0717(17) Uani d S 1
O O3 0.2005(4) 0.0769(2) 0.9759(8) 0.0677(12) Uani d . 1
O O4 0.2422(5) 0.0000 0.6999(9) 0.0654(16) Uani d S 1
C C1 0.4675(4) 0.2261(3) 0.8730(8) 0.0400(10) Uani d . 1
N N2 0.4466(3) 0.3071(3) 0.7763(7) 0.0452(10) Uani d . 1
C C3 0.3898(4) 0.3138(4) 0.5449(9) 0.0522(13) Uani d . 1
H H3 0.3751 0.3690 0.4774 0.063 Uiso calc R 1
C C4 0.3532(4) 0.2413(4) 0.4068(9) 0.0551(14) Uani d . 1
H H4 0.3150 0.2476 0.2479 0.066 Uiso calc R 1
C C5 0.3734(5) 0.1592(4) 0.5049(10) 0.0583(14) Uani d . 1
H H5 0.3480 0.1097 0.4137 0.070 Uiso calc R 1
C C6 0.4321(4) 0.1517(4) 0.7412(9) 0.0508(12) Uani d . 1
H H6 0.4475 0.0968 0.8104 0.061 Uiso calc R 1

loop_
_atom_site_aniso_label
_atom_site_aniso_U_11
_atom_site_aniso_U_22
_atom_site_aniso_U_33
_atom_site_aniso_U_12
_atom_site_aniso_U_13
_atom_site_aniso_U_23
Co1 0.0443(5) 0.0231(4) 0.0354(5) 0.000 0.0086(4) 0.000
Cl1 0.0511(10) 0.0448(10) 0.0419(9) 0.000 0.0043(8) 0.000
O1 0.073(4) 0.039(3) 0.046(3) 0.000 0.005(3) 0.000
O2 0.054(3) 0.076(4) 0.059(4) 0.000 -0.004(3) 0.000
O3 0.074(3) 0.045(2) 0.078(3) 0.0068(19) 0.024(2) -0.0074(19)
O4 0.079(4) 0.064(4) 0.040(3) 0.000 0.010(3) 0.000
C1 0.043(3) 0.039(3) 0.035(2) 0.003(2) 0.013(2) 0.0007(18)
N2 0.051(2) 0.040(2) 0.039(2) 0.0022(18) 0.0129(19) 0.0016(17)
C3 0.060(3) 0.051(3) 0.038(3) 0.009(2) 0.012(2) 0.007(2)
C4 0.050(3) 0.068(4) 0.035(3) -0.001(3) 0.005(2) -0.006(2)
C5 0.057(3) 0.053(3) 0.056(3) -0.005(3) 0.014(3) -0.013(3)
C6 0.056(3) 0.039(3) 0.052(3) 0.000(2) 0.016(2) -0.006(2)

loop_
_atom_type_symbol
_atom_type_description
_atom_type_scat_dispersion_real
_atom_type_scat_dispersion_imag
_atom_type_scat_source
C C 0.0033 0.0016 'International Tables Vol C Tables 4.2.6.8 and 6.1.1.4'
H H 0.0000 0.0000 'International Tables Vol C Tables 4.2.6.8 and 6.1.1.4'
N N 0.0061 0.0033 'International Tables Vol C Tables 4.2.6.8 and 6.1.1.4'
O O 0.0106 0.0060 'International Tables Vol C Tables 4.2.6.8 and 6.1.1.4'
Cl Cl 0.1484 0.1585 'International Tables Vol C Tables 4.2.6.8 and 6.1.1.4'
Co Co 0.3494 0.9721 'International Tables Vol C Tables 4.2.6.8 and 6.1.1.4'

loop_
_geom_angle_atom_site_label_1
_geom_angle_atom_site_label_2
_geom_angle_atom_site_label_3
_geom_angle_site_symmetry_1
_geom_angle_site_symmetry_3
_geom_angle
_geom_angle_publ_flag
O1 Co1 O1 . 5_667 83.6(2) yes
O1 Co1 N2 . . 177.3(2) yes
O1 Co1 N2 5_667 . 97.50(16) yes
O1 Co1 N2 . 2_657 97.50(16) ?
O1 Co1 N2 5_667 2_657 177.3(2) ?
N2 Co1 N2 . 2_657 81.5(2) yes
O1 Co1 Co1 . 5_667 41.81(11) ?
O1 Co1 Co1 5_667 5_667 41.81(11) ?
N2 Co1 Co1 . 5_667 139.25(11) ?
N2 Co1 Co1 2_657 5_667 139.25(11) ?
O2 Cl1 O3 . 6 109.6(2) ?
O2 Cl1 O3 . . 109.6(2) no
O3 Cl1 O3 6 . 109.9(4) no
O2 Cl1 O4 . . 109.3(4) no
O3 Cl1 O4 6 . 109.3(2) ?
O3 Cl1 O4 . . 109.3(2) no
Co1 O1 Co1 . 5_667 96.4(2) yes
N2 C1 C6 . . 121.5(4) ?
N2 C1 C1 . 2_657 114.2(2) ?
C6 C1 C1 . 2_657 124.2(3) ?
C3 N2 C1 . . 118.6(4) ?
C3 N2 Co1 . . 126.4(4) ?
C1 N2 Co1 . . 115.0(3) ?
N2 C3 C4 . . 121.8(5) ?
N2 C3 H3 . . 119.1 ?
C4 C3 H3 . . 119.1 ?
C3 C4 C5 . . 119.7(5) ?
C3 C4 H4 . . 120.2 ?
C5 C4 H4 . . 120.2 ?
C4 C5 C6 . . 119.0(5) ?
C4 C5 H5 . . 120.5 ?
C6 C5 H5 . . 120.5 ?
C1 C6 C5 . . 119.4(5) ?
C1 C6 H6 . . 120.3 ?
C5 C6 H6 . . 120.3 ?

loop_
_geom_bond_atom_site_label_1
_geom_bond_atom_site_label_2
_geom_bond_site_symmetry_2
_geom_bond_distance
_geom_bond_publ_flag
Co1 O1 . 1.931(3) yes
Co1 O1 5_667 1.931(3) ?
Co1 N2 . 1.994(4) yes
Co1 N2 2_657 1.994(4) ?
Co1 Co1 5_667 2.8784(19) yes
Cl1 O2 . 1.433(6) no
Cl1 O3 6 1.437(4) no
Cl1 O3 . 1.437(4) no
Cl1 O4 . 1.450(6) no
C1 N2 . 1.359(6) ?
C1 C6 . 1.377(6) ?
C1 C1 2_657 1.486(9) ?
N2 C3 . 1.353(6) ?
C3 C4 . 1.373(8) ?
C3 H3 . 0.9300 ?
C4 C5 . 1.376(8) ?
C4 H4 . 0.9300 ?
C5 C6 . 1.384(7) ?
C5 H5 . 0.9300 ?
C6 H6 . 0.9300 ?
